data_2206150
loop_
_publ_author_name
'Wei-Guang San'
'Hai Feng'
'Li Li'
'Zhi-Min Jin'
'Mao-Lin Hu'

_publ_section_title
;
 Bis(triethylaminium) hexaaquazinc(II) bis(naphthalene-1,6-disulfonate)
;
_journal_issue 7
_journal_name_full 'Acta Crystallographica Section E'
_journal_page_first m1363
_journal_page_last m1365
_journal_paper_doi 10.1107/S160053680501888X
_journal_volume 61
_journal_year 2005
_chemical_formula_iupac '(C6 H16 N)2 [Zn (H2 O1)6] (C10 H6 O6 S2)2'
_chemical_formula_moiety '2C6 H16 N^+^, H12 O6 Zn 2+, 2C10 H6 O6 S2 2-'
_chemical_formula_sum 'C32 H56 N2 O18 S4 Zn'
_chemical_formula_weight 950.46
_chemical_name_systematic
;
Bis(trimethylaminium) hexaaquazinc(II) bis(naphthalene-1,6-disulfonate)
;
_space_group_IT_number 2
_symmetry_cell_setting triclinic
_symmetry_space_group_name_Hall '-P 1'
_symmetry_space_group_name_H-M 'P -1'
_atom_sites_solution_hydrogens geom
_atom_sites_solution_primary direct
_atom_sites_solution_secondary difmap
_audit_creation_method SHELXL-97
_cell_angle_alpha 77.890(10)
_cell_angle_beta 75.410(10)
_cell_angle_gamma 79.350(10)
_cell_formula_units_Z 1
_cell_length_a 7.0780(10)
_cell_length_b 11.597(2)
_cell_length_c 13.924(2)
_cell_measurement_reflns_used 31
_cell_measurement_temperature 289(2)
_cell_measurement_theta_max 15.24
_cell_measurement_theta_min 3.89
_cell_volume 1070.9(3)
_computing_cell_refinement XSCANS
_computing_data_collection 'XSCANS (Siemens, 1994)'
_computing_data_reduction 'SHELXTL (Siemens, 1998)'
_computing_molecular_graphics SHELXTL
_computing_publication_material SHELXL97
_computing_structure_refinement 'SHELXL97 (Sheldrick, 1997)'
_computing_structure_solution 'SHELXS97 (Sheldrick, 1997)'
_diffrn_ambient_temperature 289(2)
_diffrn_measured_fraction_theta_full 0.995
_diffrn_measured_fraction_theta_max 0.995
_diffrn_measurement_device_type 'Siemens P4'
_diffrn_measurement_method \w
_diffrn_radiation_monochromator graphite
_diffrn_radiation_source 'fine-focus sealed tube'
_diffrn_radiation_type MoK\a
_diffrn_radiation_wavelength 0.71073
_diffrn_reflns_av_R_equivalents 0.0109
_diffrn_reflns_av_sigmaI/netI 0.0273
_diffrn_reflns_limit_h_max 8
_diffrn_reflns_limit_h_min 0
_diffrn_reflns_limit_k_max 14
_diffrn_reflns_limit_k_min -13
_diffrn_reflns_limit_l_max 17
_diffrn_reflns_limit_l_min -16
_diffrn_reflns_number 4420
_diffrn_reflns_theta_full 25.75
_diffrn_reflns_theta_max 25.75
_diffrn_reflns_theta_min 1.53
_diffrn_standards_decay_% 3.05
_diffrn_standards_interval_count 97
_diffrn_standards_number 3
_exptl_absorpt_coefficient_mu 0.842
_exptl_absorpt_correction_T_max 0.751
_exptl_absorpt_correction_T_min 0.716
_exptl_absorpt_correction_type psi-scan
_exptl_absorpt_process_details '(XSCANS; Siemens, 1994)'
_exptl_crystal_colour colourless
_exptl_crystal_density_diffrn 1.474
_exptl_crystal_density_method 'not measured'
_exptl_crystal_description Block
_exptl_crystal_F_000 500
_exptl_crystal_size_max 0.46
_exptl_crystal_size_mid 0.34
_exptl_crystal_size_min 0.34
_refine_diff_density_max 0.530
_refine_diff_density_min -0.415
_refine_ls_extinction_coef 0.0132(18)
_refine_ls_extinction_expression Fc^*^=kFc[1+0.001xFc^2^\l^3^/sin(2\q)]^-1/4^
_refine_ls_extinction_method SHELXL97
_refine_ls_goodness_of_fit_ref 1.098
_refine_ls_hydrogen_treatment mixed
_refine_ls_matrix_type full
_refine_ls_number_parameters 291
_refine_ls_number_reflns 4067
_refine_ls_number_restraints 13
_refine_ls_restrained_S_all 1.109
_refine_ls_R_factor_all 0.0476
_refine_ls_R_factor_gt 0.0366
_refine_ls_shift/su_max 0.001
_refine_ls_shift/su_mean 0.000
_refine_ls_structure_factor_coef Fsqd
_refine_ls_weighting_details 'calc w = 1/[\s^2^(Fo^2^)+(0.0591P)^2^+0.1823P] where P = (Fo^2^+2Fc^2^)/3'
_refine_ls_weighting_scheme calc
_refine_ls_wR_factor_gt 0.1022
_refine_ls_wR_factor_ref 0.1061
_reflns_number_gt 3227
_reflns_number_total 4067
_reflns_threshold_expression I>2\s(I)
_cod_data_source_file ci6590.cif
_cod_data_source_block I
_cod_depositor_comments
;
The following automatic conversions were performed:
'_symmetry_cell_setting' value 'Triclinic' changed to 'triclinic'
according to '/home/saulius/struct/CIF-dictionaries/cif_core.dic'
dictionary named 'cif_core.dic' version 2.4.1 from 2010-06-29.

Automatic conversion script
Id: cif_fix_enum 1527 2010-12-29 10:47:43Z saulius 

The following automatic conversions were performed:

'_symmetry_cell_setting' value 'Triclinic' changed to 'triclinic'
according to /home/saulius/struct/CIF-dictionaries/cif_core.dic
dictionary named 'cif_core.dic' version 2.4.1 from 2010-06-29.

Automatic conversion script
Id: cif_fix_values 1715 2011-07-08 13:25:40Z adriana 
;
_cod_database_code 2206150

loop_
_symmetry_equiv_pos_as_xyz
'x, y, z'
'-x, -y, -z'

loop_
_atom_site_label
_atom_site_fract_x
_atom_site_fract_y
_atom_site_fract_z
_atom_site_U_iso_or_equiv
_atom_site_adp_type
_atom_site_calc_flag
_atom_site_refinement_flags
_atom_site_occupancy
_atom_site_disorder_assembly
_atom_site_disorder_group
_atom_site_type_symbol
Zn 0.0000 0.0000 0.0000 0.03699(16) Uani d S 1 . . Zn
S1 0.21066(11) 0.24509(6) 0.67216(5) 0.04188(19) Uani d . 1 . . S
S2 0.34714(10) 0.19251(6) 0.15664(5) 0.04041(19) Uani d . 1 . . S
O1 0.2910(3) 0.23406(18) 0.76113(14) 0.0518(5) Uani d . 1 . . O
O2 0.0536(3) 0.1739(2) 0.69044(14) 0.0568(6) Uani d . 1 . . O
O3 0.1602(3) 0.36851(18) 0.63079(15) 0.0575(6) Uani d . 1 . . O
O4 0.3868(3) 0.06688(18) 0.14612(16) 0.0512(5) Uani d . 1 . . O
O5 0.5017(3) 0.25793(19) 0.09318(15) 0.0531(5) Uani d . 1 . . O
O6 0.1503(3) 0.2464(2) 0.14723(16) 0.0572(6) Uani d . 1 . . O
O9 -0.1326(3) 0.0682(2) -0.12122(14) 0.0493(5) Uani d D 1 . . O
O8 -0.2616(3) -0.0613(2) 0.07274(15) 0.0482(5) Uani d D 1 . . O
O7 -0.0922(3) 0.1691(2) 0.04654(19) 0.0597(6) Uani d D 1 . . O
N 0.4711(5) 0.4336(3) 0.7616(2) 0.0671(8) Uani d . 1 . . N
C1 0.4070(4) 0.1857(2) 0.58099(19) 0.0371(6) Uani d . 1 . . C
C2 0.5831(4) 0.1385(2) 0.6076(2) 0.0442(7) Uani d . 1 . . C
H2 0.5947 0.1343 0.6733 0.053 Uiso calc R 1 . . H
C3 0.7465(4) 0.0963(3) 0.5356(2) 0.0505(7) Uani d . 1 . . C
H3 0.8660 0.0660 0.5540 0.061 Uiso calc R 1 . . H
C4 0.7306(4) 0.0997(3) 0.4401(2) 0.0451(7) Uani d . 1 . . C
H4 0.8393 0.0713 0.3936 0.054 Uiso calc R 1 . . H
C5 0.5514(4) 0.1457(2) 0.4105(2) 0.0363(6) Uani d . 1 . . C
C6 0.5345(4) 0.1481(2) 0.3109(2) 0.0384(6) Uani d . 1 . . C
H6 0.6428 0.1191 0.2645 0.046 Uiso calc R 1 . . H
C7 0.3597(4) 0.1928(2) 0.28230(19) 0.0361(6) Uani d . 1 . . C
C8 0.1941(4) 0.2353(2) 0.3516(2) 0.0396(6) Uani d . 1 . . C
H8 0.0756 0.2641 0.3318 0.047 Uiso calc R 1 . . H
C9 0.2065(4) 0.2343(2) 0.44848(19) 0.0389(6) Uani d . 1 . . C
H9 0.0960 0.2634 0.4937 0.047 Uiso calc R 1 . . H
C10 0.3848(4) 0.1899(2) 0.48103(18) 0.0343(6) Uani d . 1 . . C
C11 0.5507(8) 0.5091(4) 0.6639(3) 0.0992(15) Uani d D 1 A . C
H11A 0.4411 0.5544 0.6362 0.119 Uiso calc R 1 . . H
H11B 0.6235 0.5654 0.6766 0.119 Uiso calc R 1 . . H
C12 0.6806(7) 0.4406(4) 0.5889(3) 0.0900(13) Uani d D 1 . . C
H12A 0.6100 0.3844 0.5760 0.108 Uiso calc R 1 A . H
H12B 0.7933 0.3988 0.6142 0.108 Uiso calc R 1 . . H
H12C 0.7235 0.4939 0.5275 0.108 Uiso calc R 1 . . H
C13 0.6137(6) 0.3581(4) 0.8172(3) 0.0807(11) Uani d D 1 A . C
H13A 0.6967 0.3027 0.7754 0.097 Uiso calc R 1 . . H
H13B 0.5420 0.3118 0.8771 0.097 Uiso calc R 1 . . H
C14 0.7415(8) 0.4255(5) 0.8478(4) 0.124(2) Uani d D 1 . . C
H14A 0.6641 0.4685 0.8997 0.149 Uiso calc R 1 A . H
H14B 0.7980 0.4806 0.7907 0.149 Uiso calc R 1 . . H
H14C 0.8450 0.3710 0.8728 0.149 Uiso calc R 1 . . H
C15 0.3094(10) 0.5221(5) 0.8199(5) 0.131(2) Uani d DU 1 A 1 C
H15A 0.3724 0.5826 0.8336 0.158 Uiso calc R 1 A 1 H
H15B 0.2188 0.5618 0.7774 0.158 Uiso calc R 1 A 1 H
C16 0.2025(12) 0.4653(8) 0.9109(6) 0.187(4) Uani d DU 1 A 1 C
H16A 0.2881 0.4352 0.9569 0.225 Uiso calc R 1 A 1 H
H16B 0.1498 0.4006 0.8987 0.225 Uiso calc R 1 A 1 H
H16C 0.0964 0.5213 0.9396 0.225 Uiso calc R 1 A 1 H
H7A -0.032(4) 0.179(4) 0.089(2) 0.091(14) Uiso d D 1 B 1 H
H7B -0.2118(19) 0.193(3) 0.068(3) 0.079(13) Uiso d D 1 C 1 H
H8A -0.253(4) -0.1167(19) 0.1211(16) 0.052(9) Uiso d D 1 D 1 H
H8B -0.372(3) -0.019(2) 0.085(2) 0.068(12) Uiso d D 1 E 1 H
H9A -0.067(4) 0.096(3) -0.1784(13) 0.067(11) Uiso d D 1 F 1 H
H9B -0.202(4) 0.024(3) -0.133(2) 0.074(12) Uiso d D 1 G 1 H
H0N 0.399(5) 0.384(3) 0.745(3) 0.070(10) Uiso d . 1 H 1 H

loop_
_atom_site_aniso_label
_atom_site_aniso_U_11
_atom_site_aniso_U_22
_atom_site_aniso_U_33
_atom_site_aniso_U_12
_atom_site_aniso_U_13
_atom_site_aniso_U_23
Zn 0.0389(3) 0.0457(3) 0.0281(2) -0.01470(19) -0.00423(17) -0.00631(18)
S1 0.0513(4) 0.0456(4) 0.0290(3) -0.0201(3) -0.0036(3) -0.0016(3)
S2 0.0397(4) 0.0509(4) 0.0365(4) -0.0112(3) -0.0117(3) -0.0121(3)
O1 0.0696(14) 0.0593(12) 0.0318(10) -0.0264(11) -0.0109(9) -0.0049(9)
O2 0.0591(13) 0.0800(15) 0.0359(11) -0.0394(12) 0.0006(9) -0.0071(10)
O3 0.0679(14) 0.0494(12) 0.0440(12) -0.0029(10) 0.0006(10) -0.0037(9)
O4 0.0500(12) 0.0556(12) 0.0572(13) -0.0125(10) -0.0134(10) -0.0236(10)
O5 0.0550(13) 0.0645(13) 0.0417(11) -0.0217(10) -0.0084(9) -0.0046(10)
O6 0.0482(12) 0.0779(15) 0.0545(13) -0.0015(11) -0.0233(10) -0.0234(11)
O9 0.0584(13) 0.0617(13) 0.0338(11) -0.0306(11) -0.0135(10) 0.0024(9)
O8 0.0410(12) 0.0570(13) 0.0404(11) -0.0141(10) -0.0027(9) 0.0041(10)
O7 0.0477(14) 0.0686(15) 0.0762(16) -0.0047(11) -0.0186(12) -0.0392(13)
N 0.088(2) 0.0558(17) 0.0689(19) -0.0336(16) -0.0173(17) -0.0140(15)
C1 0.0441(15) 0.0325(13) 0.0364(14) -0.0141(11) -0.0097(11) -0.0008(10)
C2 0.0555(18) 0.0425(15) 0.0385(15) -0.0123(13) -0.0181(13) -0.0015(12)
C3 0.0447(17) 0.0518(17) 0.0597(19) -0.0029(14) -0.0245(15) -0.0075(14)
C4 0.0386(15) 0.0483(16) 0.0499(17) -0.0022(12) -0.0121(13) -0.0122(13)
C5 0.0377(14) 0.0339(13) 0.0393(14) -0.0112(11) -0.0089(11) -0.0045(11)
C6 0.0343(14) 0.0426(15) 0.0393(14) -0.0082(11) -0.0059(11) -0.0099(11)
C7 0.0385(14) 0.0392(14) 0.0345(13) -0.0135(11) -0.0086(11) -0.0068(11)
C8 0.0322(13) 0.0489(15) 0.0403(15) -0.0102(12) -0.0101(11) -0.0072(12)
C9 0.0343(14) 0.0465(15) 0.0352(14) -0.0116(12) -0.0032(11) -0.0057(11)
C10 0.0375(14) 0.0327(13) 0.0351(13) -0.0154(11) -0.0076(11) -0.0023(10)
C11 0.136(4) 0.068(3) 0.101(4) -0.047(3) -0.033(3) 0.005(2)
C12 0.089(3) 0.086(3) 0.087(3) -0.035(2) -0.008(2) 0.012(2)
C13 0.088(3) 0.082(3) 0.080(3) -0.029(2) -0.022(2) -0.012(2)
C14 0.115(4) 0.165(6) 0.126(5) -0.053(4) -0.046(4) -0.045(4)
C15 0.169(6) 0.102(4) 0.143(5) -0.052(4) -0.008(4) -0.068(4)
C16 0.162(7) 0.232(10) 0.194(8) -0.044(6) -0.005(6) -0.123(7)

loop_
_atom_type_symbol
_atom_type_description
_atom_type_scat_dispersion_real
_atom_type_scat_dispersion_imag
_atom_type_scat_source
C C 0.0033 0.0016 'International Tables Vol C Tables 4.2.6.8 and 6.1.1.4'
H H 0.0000 0.0000 'International Tables Vol C Tables 4.2.6.8 and 6.1.1.4'
N N 0.0061 0.0033 'International Tables Vol C Tables 4.2.6.8 and 6.1.1.4'
O O 0.0106 0.0060 'International Tables Vol C Tables 4.2.6.8 and 6.1.1.4'
S S 0.1246 0.1234 'International Tables Vol C Tables 4.2.6.8 and 6.1.1.4'
Zn Zn 0.2839 1.4301 'International Tables Vol C Tables 4.2.6.8 and 6.1.1.4'

loop_
_geom_angle_atom_site_label_1
_geom_angle_atom_site_label_2
_geom_angle_atom_site_label_3
_geom_angle_site_symmetry_1
_geom_angle_site_symmetry_3
_geom_angle
_geom_angle_publ_flag
O8 Zn O8 . 2 180.00(12) y
O8 Zn O9 . 2 93.85(8) yes
O8 Zn O9 2 2 86.15(8) ?
O8 Zn O9 . . 86.15(8) yes
O8 Zn O9 2 . 93.85(8) ?
O9 Zn O9 2 . 180.00(14) y
O8 Zn O7 . . 93.45(9) yes
O8 Zn O7 2 . 86.55(9) ?
O9 Zn O7 2 . 92.21(9) ?
O9 Zn O7 . . 87.79(9) yes
O8 Zn O7 . 2 86.55(9) yes
O8 Zn O7 2 2 93.45(9) ?
O9 Zn O7 2 2 87.79(9) ?
O9 Zn O7 . 2 92.21(9) yes
O7 Zn O7 . 2 180.00(13) y
O3 S1 O2 . . 114.27(14) ?
O3 S1 O1 . . 110.79(13) ?
O2 S1 O1 . . 112.34(12) ?
O3 S1 C1 . . 106.45(12) ?
O2 S1 C1 . . 106.82(12) ?
O1 S1 C1 . . 105.51(13) ?
O6 S2 O5 . . 114.51(14) ?
O6 S2 O4 . . 112.60(12) ?
O5 S2 O4 . . 111.63(13) ?
O6 S2 C7 . . 106.54(13) ?
O5 S2 C7 . . 105.66(12) ?
O4 S2 C7 . . 105.05(12) ?
Zn O9 H9A . . 122(2) ?
Zn O9 H9B . . 116(2) ?
H9A O9 H9B . . 105(2) ?
Zn O8 H8A . . 114(2) ?
Zn O8 H8B . . 126(2) ?
H8A O8 H8B . . 110(2) ?
Zn O7 H7A . . 113(3) ?
Zn O7 H7B . . 121(3) ?
H7A O7 H7B . . 106(2) ?
C13 N C11 . . 117.7(4) ?
C13 N C15 . . 116.9(4) ?
C11 N C15 . . 103.9(4) ?
C13 N H0N . . 108(2) ?
C11 N H0N . . 105(2) ?
C15 N H0N . . 104(2) ?
C2 C1 C10 . . 120.6(3) ?
C2 C1 S1 . . 118.5(2) ?
C10 C1 S1 . . 120.9(2) ?
C1 C2 C3 . . 120.3(3) ?
C1 C2 H2 . . 119.8 ?
C3 C2 H2 . . 119.8 ?
C4 C3 C2 . . 120.5(3) ?
C4 C3 H3 . . 119.7 ?
C2 C3 H3 . . 119.7 ?
C3 C4 C5 . . 120.7(3) ?
C3 C4 H4 . . 119.6 ?
C5 C4 H4 . . 119.6 ?
C4 C5 C6 . . 120.7(2) ?
C4 C5 C10 . . 120.0(2) ?
C6 C5 C10 . . 119.3(2) ?
C7 C6 C5 . . 120.6(2) ?
C7 C6 H6 . . 119.7 ?
C5 C6 H6 . . 119.7 ?
C6 C7 C8 . . 120.5(2) ?
C6 C7 S2 . . 118.5(2) ?
C8 C7 S2 . . 120.9(2) ?
C9 C8 C7 . . 120.1(2) ?
C9 C8 H8 . . 120.0 ?
C7 C8 H8 . . 120.0 ?
C8 C9 C10 . . 121.2(2) ?
C8 C9 H9 . . 119.4 ?
C10 C9 H9 . . 119.4 ?
C9 C10 C5 . . 118.3(2) ?
C9 C10 C1 . . 123.9(2) ?
C5 C10 C1 . . 117.8(2) ?
C12 C11 N . . 113.6(4) ?
C12 C11 H11A . . 108.8 ?
N C11 H11A . . 108.8 ?
C12 C11 H11B . . 108.8 ?
N C11 H11B . . 108.8 ?
H11A C11 H11B . . 107.7 ?
C11 C12 H12A . . 109.5 ?
C11 C12 H12B . . 109.5 ?
H12A C12 H12B . . 109.5 ?
C11 C12 H12C . . 109.5 ?
H12A C12 H12C . . 109.5 ?
H12B C12 H12C . . 109.5 ?
N C13 C14 . . 114.1(4) ?
N C13 H13A . . 108.7 ?
C14 C13 H13A . . 108.7 ?
N C13 H13B . . 108.7 ?
C14 C13 H13B . . 108.7 ?
H13A C13 H13B . . 107.6 ?
C13 C14 H14A . . 109.5 ?
C13 C14 H14B . . 109.5 ?
H14A C14 H14B . . 109.5 ?
C13 C14 H14C . . 109.5 ?
H14A C14 H14C . . 109.5 ?
H14B C14 H14C . . 109.5 ?
C16 C15 N . . 112.8(5) ?
C16 C15 H15A . . 109.0 ?
N C15 H15A . . 109.0 ?
C16 C15 H15B . . 109.0 ?
N C15 H15B . . 109.0 ?
H15A C15 H15B . . 107.8 ?

loop_
_geom_bond_atom_site_label_1
_geom_bond_atom_site_label_2
_geom_bond_site_symmetry_2
_geom_bond_distance
_geom_bond_publ_flag
Zn O8 . 2.049(2) yes
Zn O8 2 2.049(2) ?
Zn O9 2 2.078(2) ?
Zn O9 . 2.078(2) yes
Zn O7 . 2.130(2) yes
Zn O7 2 2.130(2) ?
S1 O3 . 1.441(2) ?
S1 O2 . 1.446(2) ?
S1 O1 . 1.462(2) ?
S1 C1 . 1.772(3) ?
S2 O6 . 1.444(2) ?
S2 O5 . 1.446(2) ?
S2 O4 . 1.463(2) ?
S2 C7 . 1.775(3) ?
O9 H9A . 0.850(10) ?
O9 H9B . 0.840(10) ?
O8 H8A . 0.830(10) ?
O8 H8B . 0.840(10) ?
O7 H7A . 0.840(10) ?
O7 H7B . 0.840(10) ?
N C13 . 1.472(5) ?
N C11 . 1.494(5) ?
N C15 . 1.572(7) ?
N H0N . 0.94(4) ?
C1 C2 . 1.373(4) ?
C1 C10 . 1.429(3) ?
C2 C3 . 1.412(4) ?
C2 H2 . 0.93 ?
C3 C4 . 1.354(4) ?
C3 H3 . 0.93 ?
C4 C5 . 1.409(4) ?
C4 H4 . 0.93 ?
C5 C6 . 1.416(4) ?
C5 C10 . 1.421(4) ?
C6 C7 . 1.372(4) ?
C6 H6 . 0.93 ?
C7 C8 . 1.401(4) ?
C8 C9 . 1.372(4) ?
C8 H8 . 0.93 ?
C9 C10 . 1.419(4) ?
C9 H9 . 0.93 ?
C11 C12 . 1.470(6) ?
C11 H11A . 0.97 ?
C11 H11B . 0.97 ?
C12 H12A . 0.96 ?
C12 H12B . 0.96 ?
C12 H12C . 0.96 ?
C13 C14 . 1.485(5) ?
C13 H13A . 0.97 ?
C13 H13B . 0.97 ?
C14 H14A . 0.96 ?
C14 H14B . 0.96 ?
C14 H14C . 0.96 ?
C15 C16 . 1.401(8) ?
C15 H15A . 0.97 ?
C15 H15B . 0.97 ?
C16 H16A . 0.96 ?
C16 H16B . 0.96 ?
C16 H16C . 0.96 ?

loop_
_geom_hbond_atom_site_label_D
_geom_hbond_atom_site_label_H
_geom_hbond_atom_site_label_A
_geom_hbond_site_symmetry_A
_geom_hbond_distance_DH
_geom_hbond_distance_HA
_geom_hbond_distance_DA
_geom_hbond_angle_DHA
_geom_hbond_publ_flag
N H0N O1 . 0.94(4) 1.97(4) 2.842(4) 154(3) yes
O7 H7A O6 . 0.840(10) 2.030(10) 2.832(4) 159(3) yes
O7 H7B O5 1_455 0.840(10) 2.000(10) 2.827(3) 169(2) yes
O8 H8A O1 2_556 0.830(10) 1.900(10) 2.716(3) 168(2) yes
O8 H8B O4 1_455 0.840(10) 1.910(10) 2.727(3) 166(2) yes
O9 H9A O2 1_554 0.850(10) 1.920(10) 2.761(4) 173(2) yes
O9 H9B O4 2_555 0.840(10) 1.880(10) 2.719(4) 172(3) yes
C2 H2 O1 . 0.93 2.41 2.827(3) 107 yes
C8 H8 O6 . 0.93 2.54 2.913(4) 105 yes
C12 H12C O3 2_666 0.96 2.49 3.445(4) 179 yes

loop_
_geom_torsion_atom_site_label_1
_geom_torsion_atom_site_label_2
_geom_torsion_atom_site_label_3
_geom_torsion_atom_site_label_4
_geom_torsion
O3 S1 C1 C2 120.5(2)
O2 S1 C1 C2 -117.0(2)
O1 S1 C1 C2 2.7(2)
O3 S1 C1 C10 -57.7(2)
O2 S1 C1 C10 64.8(2)
O1 S1 C1 C10 -175.49(19)
C10 C1 C2 C3 1.7(4)
S1 C1 C2 C3 -176.5(2)
C1 C2 C3 C4 -1.3(4)
C2 C3 C4 C5 0.3(4)
C3 C4 C5 C6 -179.4(3)
C3 C4 C5 C10 0.3(4)
C4 C5 C6 C7 179.9(2)
C10 C5 C6 C7 0.2(4)
C5 C6 C7 C8 -1.0(4)
C5 C6 C7 S2 -179.61(19)
O6 S2 C7 C6 -178.7(2)
O5 S2 C7 C6 -56.5(2)
O4 S2 C7 C6 61.6(2)
O6 S2 C7 C8 2.6(3)
O5 S2 C7 C8 124.8(2)
O4 S2 C7 C8 -117.0(2)
C6 C7 C8 C9 1.1(4)
S2 C7 C8 C9 179.7(2)
C7 C8 C9 C10 -0.6(4)
C8 C9 C10 C5 -0.2(4)
C8 C9 C10 C1 -179.5(2)
C4 C5 C10 C9 -179.3(2)
C6 C5 C10 C9 0.3(3)
C4 C5 C10 C1 0.1(3)
C6 C5 C10 C1 179.8(2)
C2 C1 C10 C9 178.3(2)
S1 C1 C10 C9 -3.6(3)
C2 C1 C10 C5 -1.1(4)
S1 C1 C10 C5 177.05(18)
C13 N C11 C12 59.2(5)
C15 N C11 C12 -169.7(4)
C11 N C13 C14 61.0(5)
C15 N C13 C14 -63.9(5)
C13 N C15 C16 -54.2(7)
C11 N C15 C16 174.2(6)
